data_4087569
loop_
_publ_author_name
'L\'opez-de-Luzuriaga, Jos\'e M.'
'Monge, Miguel'
'Olmos, M. Elena'
'Pascual, David'

_publ_section_title
;
 Study of the Nature of Closed-Shell HgII&#x00B7;&#x00B7;&#x00B7;MI (M =
 Cu, Ag, Au) Interactions
;
_journal_issue 12
_journal_name_full Organometallics
_journal_page_first 3029
_journal_paper_doi 10.1021/acs.organomet.5b00334
_journal_volume 34
_journal_year 2015
_chemical_compound_source 'synthesis as described'
_chemical_formula_moiety 'C40 H36 Au Cl5 Hg O4 P2'
_chemical_formula_sum 'C40 H36 Au Cl5 Hg O4 P2'
_chemical_formula_weight 1217.43
_chemical_name_common 'DP125 1,2-dicloroetano/hx'
_space_group_IT_number 2
_space_group_name_Hall '-P 1'
_space_group_name_H-M_alt 'P -1'
_symmetry_cell_setting triclinic
_symmetry_Int_Tables_number 2
_symmetry_space_group_name_Hall '-P 1'
_symmetry_space_group_name_H-M 'P -1'
_atom_sites_solution_hydrogens geom
_atom_sites_solution_primary Patterson
_atom_sites_solution_secondary difmap
_audit_conform_dict_location ftp://ftp.iucr.org/pub/cif_core.dic
_audit_conform_dict_name cif_core.dic
_audit_conform_dict_version 2.4
_audit_creation_date 2015-02-25T10:46:17-00:00
_audit_creation_method 'WinGX routine CIF_UPDATE'
_cell_angle_alpha 111.108(4)
_cell_angle_beta 90.531(4)
_cell_angle_gamma 113.305(2)
_cell_formula_units_Z 2
_cell_length_a 10.9246(8)
_cell_length_b 13.0758(10)
_cell_length_c 17.0443(8)
_cell_measurement_reflns_used 4669
_cell_measurement_temperature 120(2)
_cell_measurement_theta_max 26.73
_cell_measurement_theta_min 2.06
_cell_measurement_wavelength 0.71073
_cell_volume 2053.1(3)
_computing_cell_refinement 'HKL Scalepack (Otwinowski & Minor 1997)'
_computing_data_collection 'Collect (Bruker AXS BV, 1997-2004)'
_computing_data_reduction 'HKL Denzo and Scalepack (Otwinowski & Minor 1997)'
_computing_molecular_graphics 'Ortep-3 for Windows (Farrugia, 1997)'
_computing_publication_material 'WinGX publication routines (Farrugia, 1999)'
_computing_structure_refinement 'SHELXL-97 (Sheldrick, 2008)'
_diffrn_ambient_temperature 120(2)
_diffrn_detector 'CCD plate'
_diffrn_detector_area_resol_mean 9
_diffrn_measured_fraction_theta_full 0.997
_diffrn_measured_fraction_theta_max 0.997
_diffrn_measurement_device '95mm CCD camera on \k-goniostat'
_diffrn_measurement_device_type KappaCCD
_diffrn_measurement_method 'CCD rotation images, thick slices'
_diffrn_orient_matrix_type 'by Bruker AXS Collect from scalepack cell'
_diffrn_orient_matrix_UB_11 0.633818E-1
_diffrn_orient_matrix_UB_12 0.783577E-1
_diffrn_orient_matrix_UB_13 0.464302E-1
_diffrn_orient_matrix_UB_21 0.465142E-1
_diffrn_orient_matrix_UB_22 0.275919E-1
_diffrn_orient_matrix_UB_23 -0.437446E-1
_diffrn_orient_matrix_UB_31 -0.638324E-1
_diffrn_orient_matrix_UB_32 0.363781E-1
_diffrn_orient_matrix_UB_33 -0.37277E-2
_diffrn_radiation_monochromator graphite
_diffrn_radiation_probe x-ray
_diffrn_radiation_type MoK\a
_diffrn_radiation_wavelength 0.71073
_diffrn_reflns_av_R_equivalents 0.0736
_diffrn_reflns_av_unetI/netI 0.0679
_diffrn_reflns_limit_h_max 13
_diffrn_reflns_limit_h_min -13
_diffrn_reflns_limit_k_max 16
_diffrn_reflns_limit_k_min -16
_diffrn_reflns_limit_l_max 21
_diffrn_reflns_limit_l_min -21
_diffrn_reflns_number 26525
_diffrn_reflns_theta_full 26.73
_diffrn_reflns_theta_max 26.73
_diffrn_reflns_theta_min 2.06
_diffrn_source 'Enraf Nonius FR590'
_exptl_absorpt_coefficient_mu 7.747
_exptl_absorpt_correction_T_max 0.39
_exptl_absorpt_correction_T_min 0.3132
_exptl_absorpt_correction_type multi-scan
_exptl_absorpt_process_details
;
        [c.f. r.h. blessing, acta cryst. (1995), a51, 33-38]
;
_exptl_crystal_colour colourless
_exptl_crystal_density_diffrn 1.969
_exptl_crystal_density_method 'not measured'
_exptl_crystal_description prism
_exptl_crystal_F_000 1164
_exptl_crystal_size_max 0.25
_exptl_crystal_size_mid 0.15
_exptl_crystal_size_min 0.05
_refine_diff_density_max 2.142
_refine_diff_density_min -8.211
_refine_diff_density_rms 0.642
_refine_ls_extinction_method none
_refine_ls_goodness_of_fit_ref 1.112
_refine_ls_hydrogen_treatment riding
_refine_ls_matrix_type full
_refine_ls_number_parameters 460
_refine_ls_number_reflns 8693
_refine_ls_number_restraints 74
_refine_ls_restrained_S_all 1.108
_refine_ls_R_factor_all 0.0994
_refine_ls_R_factor_gt 0.0709
_refine_ls_shift/su_max 0
_refine_ls_shift/su_mean 0
_refine_ls_structure_factor_coef Fsqd
_refine_ls_weighting_details 'calc w=1/[\s^2^(Fo^2^)+(0.1575P)^2^+13.1158P] where P=(Fo^2^+2Fc^2^)/3'
_refine_ls_weighting_scheme calc
_refine_ls_wR_factor_gt 0.1958
_refine_ls_wR_factor_ref 0.2447
_reflns_number_gt 6743
_reflns_number_total 8693
_reflns_threshold_expression >2\s(I)
_cod_data_source_file om5b00334_si_002.cif
_cod_data_source_block t37
_cod_depositor_comments
;
The following automatic conversions were performed:

data item '_symmetry_cell_setting' value 'Triclinic' was changed to
'triclinic' in accordance with the
/home/saulius/struct/COD-crude-data/automatic-downloads/DataCite-retrospective/ACS/depositions/lib/dictionaries/cif_core.dic
dictionary named 'cif_core.dic' version 2.4.2 last updated on
2011-04-26.

Automatic conversion script
Id: cif_fix_values 6909 2019-04-08 15:41:33Z antanas 
;
_cod_original_cell_volume 2053.1(2)
_cod_original_sg_symbol_H-M P-1
_cod_database_code 4087569

loop_
_symmetry_equiv_pos_as_xyz
'x, y, z'
'-x, -y, -z'

loop_
_atom_site_label
_atom_site_type_symbol
_atom_site_fract_x
_atom_site_fract_y
_atom_site_fract_z
_atom_site_U_iso_or_equiv
_atom_site_adp_type
_atom_site_occupancy
_atom_site_symmetry_multiplicity
_atom_site_calc_flag
_atom_site_refinement_flags
Hg Hg 0.99966(5) 0.50431(4) 0.75370(3) 0.02612(18) Uani 1 1 d .
Au Au 0.73456(5) 0.50824(5) 0.74591(3) 0.02624(18) Uani 1 1 d .
P1 P 0.8473(3) 0.7036(3) 0.8477(2) 0.0234(7) Uani 1 1 d .
P2 P 0.6581(3) 0.3123(3) 0.6448(2) 0.0244(7) Uani 1 1 d .
C1 C 0.9102(14) 0.3169(13) 0.6886(8) 0.030(3) Uani 1 1 d U
C2 C 0.7748(13) 0.2466(13) 0.6500(8) 0.027(3) Uani 1 1 d U
C3 C 0.7228(15) 0.1174(13) 0.6137(9) 0.034(3) Uani 1 1 d U
H3 H 0.6314 0.0712 0.5899 0.041 Uiso 1 1 calc R
C4 C 0.8032(15) 0.0605(13) 0.6130(9) 0.031(3) Uani 1 1 d U
H4 H 0.769 -0.0236 0.5881 0.037 Uiso 1 1 calc R
C5 C 0.9373(17) 0.1316(15) 0.6504(10) 0.039(3) Uani 1 1 d U
H5 H 0.9941 0.0938 0.6494 0.047 Uiso 1 1 calc R
C6 C 0.9913(15) 0.2568(15) 0.6896(10) 0.038(3) Uani 1 1 d U
H6 H 1.0814 0.301 0.7166 0.046 Uiso 1 1 calc R
C11 C 1.0983(14) 0.6943(14) 0.8166(9) 0.030(3) Uani 1 1 d U
C12 C 1.0291(13) 0.7694(13) 0.8454(8) 0.027(3) Uani 1 1 d U
C13 C 1.0970(14) 0.8922(13) 0.8755(8) 0.028(3) Uani 1 1 d U
H13 H 1.05 0.9402 0.8917 0.033 Uiso 1 1 calc R
C14 C 1.2369(14) 0.9457(14) 0.8819(9) 0.032(3) Uani 1 1 d U
H14 H 1.284 1.0298 0.9053 0.039 Uiso 1 1 calc R
C15 C 1.3042(15) 0.8769(14) 0.8547(9) 0.034(3) Uani 1 1 d U
H15 H 1.3973 0.9135 0.857 0.04 Uiso 1 1 calc R
C16 C 1.2361(13) 0.7517(14) 0.8231(9) 0.032(3) Uani 1 1 d U
H16 H 1.2848 0.7055 0.8058 0.039 Uiso 1 1 calc R
C21 C 0.4988(13) 0.2109(12) 0.6592(8) 0.024(2) Uani 1 1 d U
C22 C 0.3815(14) 0.1534(15) 0.5998(10) 0.038(3) Uani 1 1 d U
H22 H 0.3823 0.1685 0.5504 0.045 Uiso 1 1 calc R
C23 C 0.2604(15) 0.0722(17) 0.6125(10) 0.046(4) Uani 1 1 d U
H23 H 0.1816 0.0351 0.5723 0.055 Uiso 1 1 calc R
C24 C 0.2598(16) 0.0486(14) 0.6841(9) 0.039(3) Uani 1 1 d U
H24 H 0.1816 -0.0069 0.6928 0.047 Uiso 1 1 calc R
C25 C 0.3785(17) 0.1092(16) 0.7441(10) 0.045(4) Uani 1 1 d U
H25 H 0.3786 0.0947 0.7936 0.054 Uiso 1 1 calc R
C26 C 0.4942(16) 0.1888(15) 0.7322(10) 0.040(3) Uani 1 1 d U
H26 H 0.5714 0.2289 0.7741 0.048 Uiso 1 1 calc R
C31 C 0.6346(13) 0.3011(12) 0.5356(8) 0.023(2) Uani 1 1 d U
C32 C 0.6812(15) 0.2349(13) 0.4713(8) 0.033(3) Uani 1 1 d U
H32 H 0.7274 0.194 0.4826 0.04 Uiso 1 1 calc R
C33 C 0.6589(17) 0.2293(14) 0.3894(9) 0.039(3) Uani 1 1 d U
H33 H 0.6914 0.1856 0.3458 0.047 Uiso 1 1 calc R
C34 C 0.5883(17) 0.2887(16) 0.3726(10) 0.045(4) Uani 1 1 d U
H34 H 0.5708 0.2818 0.317 0.054 Uiso 1 1 calc R
C35 C 0.5430(17) 0.3585(16) 0.4372(11) 0.042(4) Uani 1 1 d U
H35 H 0.4989 0.4011 0.4261 0.051 Uiso 1 1 calc R
C36 C 0.5652(16) 0.3622(14) 0.5172(10) 0.037(3) Uani 1 1 d U
H36 H 0.5334 0.4066 0.5608 0.045 Uiso 1 1 calc R
C41 C 0.8352(13) 0.7141(11) 0.9566(8) 0.021(2) Uani 1 1 d U
C42 C 0.7064(14) 0.6559(14) 0.9746(9) 0.033(3) Uani 1 1 d U
H42 H 0.6307 0.6139 0.9314 0.039 Uiso 1 1 calc R
C43 C 0.6923(14) 0.6611(15) 1.0563(9) 0.037(3) Uani 1 1 d U
H43 H 0.6081 0.6184 1.0673 0.044 Uiso 1 1 calc R
C44 C 0.8000(16) 0.7278(15) 1.1197(10) 0.042(4) Uani 1 1 d U
H44 H 0.7896 0.7354 1.1753 0.051 Uiso 1 1 calc R
C45 C 0.9309(16) 0.7871(14) 1.1017(10) 0.040(3) Uani 1 1 d U
H45 H 1.0063 0.8308 1.1451 0.048 Uiso 1 1 calc R
C46 C 0.9449(14) 0.7794(13) 1.0208(9) 0.032(3) Uani 1 1 d U
H46 H 1.0299 0.819 1.0093 0.039 Uiso 1 1 calc R
C51 C 0.7890(12) 0.8080(12) 0.8351(8) 0.024(2) Uani 1 1 d U
C52 C 0.7818(17) 0.8152(14) 0.7572(10) 0.039(3) Uani 1 1 d U
H52 H 0.8065 0.765 0.7127 0.047 Uiso 1 1 calc R
C53 C 0.7385(17) 0.8955(16) 0.7418(11) 0.046(4) Uani 1 1 d U
H53 H 0.7355 0.8998 0.6885 0.055 Uiso 1 1 calc R
C54 C 0.7001(15) 0.9690(14) 0.8101(11) 0.040(3) Uani 1 1 d U
H54 H 0.6693 1.0219 0.8019 0.048 Uiso 1 1 calc R
C55 C 0.7073(15) 0.9635(13) 0.8873(10) 0.036(3) Uani 1 1 d U
H55 H 0.6838 1.0143 0.9322 0.043 Uiso 1 1 calc R
C56 C 0.7503(15) 0.8812(15) 0.9009(9) 0.037(3) Uani 1 1 d U
H56 H 0.7524 0.8764 0.954 0.044 Uiso 1 1 calc R
Cl1 Cl 1.4073(4) 0.5067(3) 0.7579(2) 0.0345(8) Uani 1 1 d .
O1 O 1.4830(16) 0.6340(16) 0.8086(12) 0.089(3) Uani 1 1 d .
O2 O 1.4371(16) 0.4458(16) 0.8020(12) 0.089(3) Uani 1 1 d .
O3 O 1.2669(16) 0.4862(16) 0.7448(12) 0.089(3) Uani 1 1 d .
O4 O 1.4515(16) 0.4852(16) 0.6800(12) 0.089(3) Uani 1 1 d .
C61 C 0.8217(19) 0.6576(16) 0.4881(11) 0.048(4) Uani 1 1 d U
H61A H 0.7443 0.6291 0.5148 0.058 Uiso 1 1 calc R
H61B H 0.7883 0.6341 0.4284 0.058 Uiso 1 1 calc R
C62 C 0.912(2) 0.5978(17) 0.4938(12) 0.054(4) Uani 1 1 d U
H62A H 0.9925 0.6299 0.4707 0.065 Uiso 1 1 calc R
H62B H 0.8648 0.5113 0.46 0.065 Uiso 1 1 calc R
Cl2 Cl 0.4226(4) 0.8013(4) 0.0394(3) 0.0462(9) Uani 1 1 d .
Cl3 Cl 0.1567(4) 0.6269(5) 0.1021(3) 0.0538(11) Uani 1 1 d .
C63 C 0.1905(17) 0.5932(19) -0.0033(12) 0.058(5) Uani 1 1 d U
H63A H 0.149 0.506 -0.0348 0.069 Uiso 1 1 calc R
H63B H 0.1495 0.6276 -0.0313 0.069 Uiso 1 1 calc R
C64 C 0.3390(19) 0.6416(18) -0.0058(13) 0.062(5) Uani 1 1 d U
H64A H 0.3514 0.6123 -0.0647 0.074 Uiso 1 1 calc R
H64B H 0.3805 0.6102 0.0247 0.074 Uiso 1 1 calc R
Cl4 Cl 0.9073(5) 0.8194(4) 0.5387(3) 0.0499(10) Uani 1 1 d .
Cl5 Cl 0.9583(5) 0.6237(5) 0.6009(3) 0.0571(12) Uani 1 1 d .

loop_
_atom_site_aniso_label
_atom_site_aniso_U_11
_atom_site_aniso_U_22
_atom_site_aniso_U_33
_atom_site_aniso_U_23
_atom_site_aniso_U_13
_atom_site_aniso_U_12
Hg 0.0215(3) 0.0341(3) 0.0250(3) 0.0116(2) 0.0048(2) 0.0142(2)
Au 0.0220(3) 0.0291(3) 0.0251(3) 0.0068(2) 0.0033(2) 0.0120(2)
P1 0.0193(15) 0.0303(18) 0.0207(16) 0.0093(14) 0.0063(13) 0.0115(14)
P2 0.0231(16) 0.0275(17) 0.0215(16) 0.0074(14) 0.0017(13) 0.0119(14)
C1 0.030(6) 0.033(7) 0.021(7) 0.005(5) 0.001(5) 0.013(5)
C2 0.025(6) 0.035(6) 0.025(7) 0.014(5) 0.006(5) 0.016(5)
C3 0.028(6) 0.035(6) 0.034(8) 0.006(6) 0.005(6) 0.016(5)
C4 0.045(7) 0.032(7) 0.022(7) 0.015(6) 0.010(6) 0.019(5)
C5 0.044(7) 0.049(7) 0.040(9) 0.020(7) 0.007(7) 0.032(7)
C6 0.026(6) 0.048(7) 0.040(9) 0.010(7) 0.007(6) 0.021(6)
C11 0.023(6) 0.043(7) 0.036(8) 0.026(6) 0.013(6) 0.015(5)
C12 0.025(6) 0.038(6) 0.015(6) 0.007(5) 0.007(5) 0.014(5)
C13 0.027(6) 0.037(6) 0.023(7) 0.018(6) 0.014(5) 0.012(5)
C14 0.023(6) 0.043(7) 0.024(7) 0.012(6) 0.005(5) 0.007(5)
C15 0.026(6) 0.049(7) 0.026(7) 0.019(6) 0.010(6) 0.013(5)
C16 0.016(5) 0.046(7) 0.029(7) 0.008(6) 0.000(5) 0.013(5)
C21 0.022(5) 0.024(6) 0.018(6) 0.001(5) -0.001(4) 0.011(5)
C22 0.021(6) 0.060(10) 0.033(7) 0.020(7) 0.002(5) 0.017(6)
C23 0.020(6) 0.074(12) 0.027(7) 0.012(7) 0.000(5) 0.011(6)
C24 0.037(7) 0.045(9) 0.031(7) 0.008(6) 0.014(5) 0.017(6)
C25 0.045(8) 0.067(11) 0.033(8) 0.029(8) 0.011(6) 0.026(7)
C26 0.032(7) 0.053(10) 0.034(7) 0.020(7) 0.002(6) 0.015(6)
C31 0.021(6) 0.026(7) 0.022(6) 0.012(5) 0.004(5) 0.008(5)
C32 0.044(8) 0.034(8) 0.022(6) 0.007(6) 0.007(6) 0.021(6)
C33 0.053(9) 0.040(9) 0.027(6) 0.008(6) 0.013(7) 0.027(7)
C34 0.047(9) 0.064(11) 0.031(7) 0.023(7) 0.008(7) 0.027(8)
C35 0.046(9) 0.059(10) 0.044(8) 0.030(8) 0.010(7) 0.036(8)
C36 0.043(9) 0.047(9) 0.032(6) 0.017(7) 0.008(6) 0.029(7)
C41 0.026(6) 0.028(7) 0.018(5) 0.011(5) 0.010(4) 0.017(5)
C42 0.019(5) 0.050(9) 0.027(6) 0.016(6) 0.007(5) 0.013(6)
C43 0.024(6) 0.061(10) 0.032(7) 0.027(7) 0.012(5) 0.017(6)
C44 0.037(7) 0.054(10) 0.028(7) 0.011(7) 0.008(5) 0.018(7)
C45 0.036(7) 0.045(9) 0.033(6) 0.019(7) 0.002(6) 0.007(6)
C46 0.024(6) 0.038(8) 0.027(6) 0.012(6) 0.004(5) 0.007(6)
C51 0.016(6) 0.025(7) 0.024(6) 0.006(5) -0.004(5) 0.005(5)
C52 0.056(10) 0.035(8) 0.032(7) 0.014(6) 0.011(7) 0.026(7)
C53 0.051(10) 0.059(11) 0.046(8) 0.035(8) 0.018(8) 0.028(8)
C54 0.027(7) 0.041(8) 0.058(8) 0.023(7) 0.006(7) 0.018(6)
C55 0.030(7) 0.036(8) 0.045(7) 0.011(6) 0.011(6) 0.022(6)
C56 0.039(8) 0.054(9) 0.025(6) 0.014(6) 0.006(6) 0.028(7)
Cl1 0.0237(15) 0.050(2) 0.0326(18) 0.0171(16) 0.0097(13) 0.0184(15)
O1 0.057(5) 0.100(6) 0.114(7) 0.041(5) 0.019(5) 0.038(4)
O2 0.057(5) 0.100(6) 0.114(7) 0.041(5) 0.019(5) 0.038(4)
O3 0.057(5) 0.100(6) 0.114(7) 0.041(5) 0.019(5) 0.038(4)
O4 0.057(5) 0.100(6) 0.114(7) 0.041(5) 0.019(5) 0.038(4)
C61 0.053(10) 0.050(10) 0.035(9) 0.007(8) 0.000(8) 0.024(8)
C62 0.067(12) 0.050(11) 0.050(11) 0.018(9) 0.013(9) 0.032(9)
Cl2 0.037(2) 0.050(2) 0.047(2) 0.0189(19) 0.0033(17) 0.0155(18)
Cl3 0.036(2) 0.081(3) 0.043(2) 0.030(2) 0.0107(17) 0.019(2)
C63 0.034(8) 0.070(13) 0.046(10) 0.022(9) -0.003(8) 0.001(9)
C64 0.048(9) 0.060(12) 0.063(12) 0.010(10) 0.029(10) 0.023(9)
Cl4 0.061(3) 0.044(2) 0.050(2) 0.0176(19) 0.009(2) 0.030(2)
Cl5 0.074(3) 0.083(3) 0.051(3) 0.041(2) 0.028(2) 0.056(3)

loop_
_atom_type_symbol
_atom_type_description
_atom_type_scat_dispersion_real
_atom_type_scat_dispersion_imag
_atom_type_scat_source
C C 0.0033 0.0016 'International Tables Vol C Tables 4.2.6.8 and 6.1.1.4'
H H 0 0 'International Tables Vol C Tables 4.2.6.8 and 6.1.1.4'
Au Au -2.0133 8.8022 'International Tables Vol C Tables 4.2.6.8 and 6.1.1.4'
Cl Cl 0.1484 0.1585 'International Tables Vol C Tables 4.2.6.8 and 6.1.1.4'
Hg Hg -2.3894 9.2266 'International Tables Vol C Tables 4.2.6.8 and 6.1.1.4'
O O 0.0106 0.006 'International Tables Vol C Tables 4.2.6.8 and 6.1.1.4'
P P 0.1023 0.0942 'International Tables Vol C Tables 4.2.6.8 and 6.1.1.4'

loop_
_geom_angle_atom_site_label_1
_geom_angle_atom_site_label_2
_geom_angle_atom_site_label_3
_geom_angle
C1 Hg C11 177.2(5)
C1 Hg Au 90.6(4)
C11 Hg Au 91.7(4)
P2 Au P1 170.08(12)
P2 Au Hg 85.40(9)
P1 Au Hg 84.68(8)
C51 P1 C41 106.2(6)
C51 P1 C12 105.0(6)
C41 P1 C12 105.4(6)
C51 P1 Au 113.8(4)
C41 P1 Au 113.3(4)
C12 P1 Au 112.4(4)
C21 P2 C2 105.3(6)
C21 P2 C31 106.9(6)
C2 P2 C31 106.3(6)
C21 P2 Au 112.6(4)
C2 P2 Au 111.9(5)
C31 P2 Au 113.3(4)
C2 C1 C6 117.9(13)
C2 C1 Hg 125.3(11)
C6 C1 Hg 116.7(10)
C1 C2 C3 119.8(13)
C1 C2 P2 122.5(11)
C3 C2 P2 117.6(10)
C4 C3 C2 121.7(14)
C4 C3 H3 119.2
C2 C3 H3 119.2
C3 C4 C5 117.7(14)
C3 C4 H4 121.2
C5 C4 H4 121.2
C4 C5 C6 122.8(14)
C4 C5 H5 118.6
C6 C5 H5 118.6
C5 C6 C1 120.0(14)
C5 C6 H6 120
C1 C6 H6 120
C16 C11 C12 116.9(14)
C16 C11 Hg 119.0(11)
C12 C11 Hg 123.7(10)
C13 C12 C11 120.9(13)
C13 C12 P1 118.1(11)
C11 C12 P1 120.9(11)
C12 C13 C14 119.7(14)
C12 C13 H13 120.1
C14 C13 H13 120.1
C15 C14 C13 120.4(15)
C15 C14 H14 119.8
C13 C14 H14 119.8
C14 C15 C16 120.4(14)
C14 C15 H15 119.8
C16 C15 H15 119.8
C11 C16 C15 121.5(14)
C11 C16 H16 119.2
C15 C16 H16 119.2
C26 C21 C22 118.2(13)
C26 C21 P2 118.7(10)
C22 C21 P2 123.1(11)
C21 C22 C23 121.2(14)
C21 C22 H22 119.4
C23 C22 H22 119.4
C24 C23 C22 119.4(14)
C24 C23 H23 120.3
C22 C23 H23 120.3
C23 C24 C25 118.5(15)
C23 C24 H24 120.8
C25 C24 H24 120.8
C26 C25 C24 121.8(15)
C26 C25 H25 119.1
C24 C25 H25 119.1
C25 C26 C21 120.8(14)
C25 C26 H26 119.6
C21 C26 H26 119.6
C32 C31 C36 119.3(13)
C32 C31 P2 122.5(10)
C36 C31 P2 118.1(10)
C31 C32 C33 119.6(14)
C31 C32 H32 120.2
C33 C32 H32 120.2
C34 C33 C32 119.9(14)
C34 C33 H33 120
C32 C33 H33 120
C33 C34 C35 121.4(14)
C33 C34 H34 119.3
C35 C34 H34 119.3
C36 C35 C34 117.8(14)
C36 C35 H35 121.1
C34 C35 H35 121.1
C35 C36 C31 121.9(14)
C35 C36 H36 119
C31 C36 H36 119
C46 C41 C42 119.6(12)
C46 C41 P1 122.3(10)
C42 C41 P1 118.0(10)
C43 C42 C41 120.1(13)
C43 C42 H42 120
C41 C42 H42 120
C44 C43 C42 120.0(14)
C44 C43 H43 120
C42 C43 H43 120
C43 C44 C45 119.9(14)
C43 C44 H44 120
C45 C44 H44 120
C46 C45 C44 119.8(14)
C46 C45 H45 120.1
C44 C45 H45 120.1
C45 C46 C41 120.4(13)
C45 C46 H46 119.8
C41 C46 H46 119.8
C52 C51 C56 118.6(13)
C52 C51 P1 118.8(11)
C56 C51 P1 122.6(11)
C51 C52 C53 122.7(15)
C51 C52 H52 118.7
C53 C52 H52 118.7
C54 C53 C52 117.3(15)
C54 C53 H53 121.3
C52 C53 H53 121.3
C55 C54 C53 120.7(14)
C55 C54 H54 119.6
C53 C54 H54 119.6
C54 C55 C56 120.7(14)
C54 C55 H55 119.6
C56 C55 H55 119.6
C51 C56 C55 119.9(14)
C51 C56 H56 120.1
C55 C56 H56 120.1
O4 Cl1 O2 112.2(11)
O4 Cl1 O1 106.1(10)
O2 Cl1 O1 106.6(11)
O4 Cl1 O3 109.1(11)
O2 Cl1 O3 116.0(10)
O1 Cl1 O3 106.2(10)
C62 C61 Cl4 112.4(13)
C62 C61 H61A 109.1
Cl4 C61 H61A 109.1
C62 C61 H61B 109.1
Cl4 C61 H61B 109.1
H61A C61 H61B 107.8
C61 C62 Cl5 110.4(13)
C61 C62 H62A 109.6
Cl5 C62 H62A 109.6
C61 C62 H62B 109.6
Cl5 C62 H62B 109.6
H62A C62 H62B 108.1
C64 C63 Cl3 112.6(13)
C64 C63 H63A 109.1
Cl3 C63 H63A 109.1
C64 C63 H63B 109.1
Cl3 C63 H63B 109.1
H63A C63 H63B 107.8
C63 C64 Cl2 113.3(15)
C63 C64 H64A 108.9
Cl2 C64 H64A 108.9
C63 C64 H64B 108.9
Cl2 C64 H64B 108.9
H64A C64 H64B 107.7

loop_
_geom_bond_atom_site_label_1
_geom_bond_atom_site_label_2
_geom_bond_distance
Hg C1 2.078(14)
Hg C11 2.103(15)
Hg Au 2.9194(7)
Au P2 2.309(3)
Au P1 2.309(3)
P1 C51 1.792(14)
P1 C41 1.822(12)
P1 C12 1.833(14)
P2 C21 1.806(14)
P2 C2 1.814(14)
P2 C31 1.822(13)
C1 C2 1.391(19)
C1 C6 1.40(2)
C2 C3 1.43(2)
C3 C4 1.35(2)
C3 H3 0.93
C4 C5 1.38(2)
C4 H4 0.93
C5 C6 1.38(2)
C5 H5 0.93
C6 H6 0.93
C11 C16 1.373(19)
C11 C12 1.42(2)
C12 C13 1.36(2)
C13 C14 1.390(19)
C13 H13 0.93
C14 C15 1.34(2)
C14 H14 0.93
C15 C16 1.38(2)
C15 H15 0.93
C16 H16 0.93
C21 C26 1.37(2)
C21 C22 1.378(19)
C22 C23 1.41(2)
C22 H22 0.93
C23 C24 1.36(2)
C23 H23 0.93
C24 C25 1.39(2)
C24 H24 0.93
C25 C26 1.36(2)
C25 H25 0.93
C26 H26 0.93
C31 C32 1.373(19)
C31 C36 1.403(19)
C32 C33 1.38(2)
C32 H32 0.93
C33 C34 1.38(2)
C33 H33 0.93
C34 C35 1.39(2)
C34 H34 0.93
C35 C36 1.36(2)
C35 H35 0.93
C36 H36 0.93
C41 C46 1.362(18)
C41 C42 1.407(18)
C42 C43 1.38(2)
C42 H42 0.93
C43 C44 1.34(2)
C43 H43 0.93
C44 C45 1.43(2)
C44 H44 0.93
C45 C46 1.36(2)
C45 H45 0.93
C46 H46 0.93
C51 C52 1.37(2)
C51 C56 1.38(2)
C52 C53 1.41(2)
C52 H52 0.93
C53 C54 1.41(2)
C53 H53 0.93
C54 C55 1.35(2)
C54 H54 0.93
C55 C56 1.42(2)
C55 H55 0.93
C56 H56 0.93
Cl1 O4 1.388(19)
Cl1 O2 1.391(19)
Cl1 O1 1.436(18)
Cl1 O3 1.448(16)
C61 C62 1.50(3)
C61 Cl4 1.789(18)
C61 H61A 0.97
C61 H61B 0.97
C62 Cl5 1.763(19)
C62 H62A 0.97
C62 H62B 0.97
Cl2 C64 1.76(2)
Cl3 C63 1.768(19)
C63 C64 1.50(2)
C63 H63A 0.97
C63 H63B 0.97
C64 H64A 0.97
C64 H64B 0.97
